data_7001891
loop_
_publ_author_name
'Cerrada, Elena'
'Moreno, Ana'
'Laguna, Mariano'

_publ_section_title
;
 S,C- and S,S-coupling via dithiolate transfer reactions from tin to
 nickel complexes
;
_journal_issue 34
_journal_name_full 'Dalton Transactions'
_journal_page_first 6825
_journal_page_last 6835
_journal_paper_doi 10.1039/b902569c
_journal_year 2009
_chemical_formula_sum 'C30 H30 Ni S4'
_chemical_formula_weight 577.49
_chemical_name_systematic
;
?
;
_space_group_IT_number 14
_symmetry_cell_setting monoclinic
_symmetry_space_group_name_Hall '-P 2yn'
_symmetry_space_group_name_H-M 'P 1 21/n 1'
_atom_sites_solution_hydrogens geom
_atom_sites_solution_primary direct
_atom_sites_solution_secondary difmap
_audit_creation_method SHELXL-97
_cell_angle_alpha 90.00(9)
_cell_angle_beta 94.46(3)
_cell_angle_gamma 90.00
_cell_formula_units_Z 2
_cell_length_a 9.97(17)
_cell_length_b 11.228(3)
_cell_length_c 11.940(3)
_cell_measurement_reflns_used 1180
_cell_measurement_temperature 173(2)
_cell_measurement_theta_max 46.17
_cell_measurement_theta_min 20.06
_cell_volume 1333(2)
_computing_cell_refinement DIF4
_computing_data_collection DIF4
_computing_data_reduction REDU4
_computing_molecular_graphics 'BRUKER SHELXTL'
_computing_publication_material 'WinGX v1.10.01'
_computing_structure_refinement 'SHELXL-97 (Sheldrick, 1997)'
_computing_structure_solution 'SHELXS-97 (Sheldrick, 1990)'
_diffrn_ambient_temperature 173(2)
_diffrn_measured_fraction_theta_full 0.995
_diffrn_measured_fraction_theta_max 0.995
_diffrn_measurement_device_type 'Bruker P4'
_diffrn_measurement_method '\w scans'
_diffrn_radiation_monochromator graphite
_diffrn_radiation_source 'fine-focus sealed tube'
_diffrn_radiation_type MoK\a
_diffrn_radiation_wavelength 0.71073
_diffrn_reflns_av_R_equivalents 0.0840
_diffrn_reflns_av_sigmaI/netI 0.0780
_diffrn_reflns_limit_h_max 11
_diffrn_reflns_limit_h_min 0
_diffrn_reflns_limit_k_max 13
_diffrn_reflns_limit_k_min -13
_diffrn_reflns_limit_l_max 14
_diffrn_reflns_limit_l_min -14
_diffrn_reflns_number 4832
_diffrn_reflns_theta_full 25.03
_diffrn_reflns_theta_max 25.03
_diffrn_reflns_theta_min 4.01
_exptl_absorpt_coefficient_mu 1.060
_exptl_absorpt_correction_type 'Semi-empirical from equivalents psi-scans correction'
_exptl_crystal_colour red
_exptl_crystal_density_diffrn 1.440
_exptl_crystal_density_method 'not measured'
_exptl_crystal_description 'prismatic block'
_exptl_crystal_F_000 604
_exptl_crystal_size_max 0.26
_exptl_crystal_size_mid 0.2
_exptl_crystal_size_min 0.12
_refine_diff_density_max 0.256
_refine_diff_density_min -0.300
_refine_diff_density_rms 0.053
_refine_ls_extinction_method none
_refine_ls_goodness_of_fit_ref 1.106
_refine_ls_hydrogen_treatment mixed
_refine_ls_matrix_type full
_refine_ls_number_parameters 163
_refine_ls_number_reflns 2343
_refine_ls_number_restraints 0
_refine_ls_restrained_S_all 1.106
_refine_ls_R_factor_all 0.0336
_refine_ls_R_factor_gt 0.0266
_refine_ls_shift/su_max 0.000
_refine_ls_shift/su_mean 0.000
_refine_ls_structure_factor_coef Fsqd
_refine_ls_weighting_details 'calc w=1/[\s^2^(Fo^2^)+(0.0000P)^2^+0.5137P] where P=(Fo^2^+2Fc^2^)/3'
_refine_ls_weighting_scheme calc
_refine_ls_wR_factor_gt 0.0663
_refine_ls_wR_factor_ref 0.0687
_reflns_number_gt 2033
_reflns_number_total 2343
_reflns_threshold_expression >2sigma(I)
_cod_data_source_file b902569c.txt
_cod_data_source_block compound13
_cod_depositor_comments
;
The following automatic conversions were performed:
'_symmetry_cell_setting' value 'Monoclinic' changed to 'monoclinic'
according to '/home/saulius/struct/CIF-dictionaries/cif_core.dic'
dictionary named 'cif_core.dic' version 2.4.1 from 2010-06-29.

Automatic conversion script
Id: cif_fix_enum 1527 2010-12-29 10:47:43Z saulius 
;
_cod_original_cell_volume 1332(23)
_cod_original_sg_symbol_H-M P2(1)/n
_cod_database_code 7001891

loop_
_symmetry_equiv_pos_as_xyz
'x, y, z'
'-x+1/2, y+1/2, -z+1/2'
'-x, -y, -z'
'x-1/2, -y-1/2, z-1/2'

loop_
_atom_site_label
_atom_site_type_symbol
_atom_site_fract_x
_atom_site_fract_y
_atom_site_fract_z
_atom_site_U_iso_or_equiv
_atom_site_adp_type
_atom_site_occupancy
_atom_site_symmetry_multiplicity
_atom_site_calc_flag
_atom_site_refinement_flags
_atom_site_disorder_assembly
_atom_site_disorder_group
Ni1 Ni 0.0000 1.0000 0.0000 0.02587(13) Uani 1 2 d S . .
S1 S 0.13981(5) 1.10192(6) 0.10755(4) 0.02692(15) Uani 1 1 d . . .
S2 S -0.01428(6) 0.86707(7) 0.13308(4) 0.03643(17) Uani 1 1 d . . .
C1 C 0.27591(19) 1.0202(2) 0.17512(15) 0.0261(5) Uani 1 1 d . . .
C2 C 0.35632(19) 0.9455(2) 0.11492(15) 0.0276(5) Uani 1 1 d . . .
C3 C 0.4616(2) 0.8865(2) 0.17439(17) 0.0311(5) Uani 1 1 d . . .
H3 H 0.5180 0.8381 0.1357 0.037 Uiso 1 1 calc R . .
C4 C 0.4852(2) 0.8981(2) 0.29126(17) 0.0312(5) Uani 1 1 d . . .
C5 C 0.4012(2) 0.9709(3) 0.34697(16) 0.0332(5) Uani 1 1 d . . .
H5 H 0.4157 0.9780 0.4246 0.040 Uiso 1 1 calc R . .
C6 C 0.2962(2) 1.0339(2) 0.29207(16) 0.0293(5) Uani 1 1 d . . .
C7 C 0.3310(2) 0.9234(3) -0.00987(16) 0.0346(6) Uani 1 1 d . . .
H7A H 0.4019 0.8748 -0.0352 0.052 Uiso 1 1 calc R . .
H7B H 0.3286 0.9981 -0.0491 0.052 Uiso 1 1 calc R . .
H7C H 0.2464 0.8833 -0.0245 0.052 Uiso 1 1 calc R . .
C8 C 0.5995(2) 0.8310(3) 0.35330(19) 0.0417(6) Uani 1 1 d . . .
H8A H 0.6819 0.8741 0.3482 0.063 Uiso 1 1 calc R . .
H8B H 0.6073 0.7535 0.3203 0.063 Uiso 1 1 calc R . .
H8C H 0.5818 0.8226 0.4308 0.063 Uiso 1 1 calc R . .
C9 C 0.2108(2) 1.1143(3) 0.35688(17) 0.0413(6) Uani 1 1 d . . .
H9A H 0.2299 1.1005 0.4359 0.062 Uiso 1 1 calc R . .
H9B H 0.1175 1.0981 0.3365 0.062 Uiso 1 1 calc R . .
H9C H 0.2301 1.1958 0.3399 0.062 Uiso 1 1 calc R . .
C10 C -0.1509(2) 0.7760(2) 0.08561(17) 0.0312(5) Uani 1 1 d . . .
C11 C -0.2178(2) 0.7955(2) -0.02057(17) 0.0293(5) Uani 1 1 d . . .
C12 C -0.3282(2) 0.7295(3) -0.05887(19) 0.0354(5) Uani 1 1 d . . .
H12 H -0.3705 0.7434 -0.1298 0.042 Uiso 1 1 calc R . .
C13 C -0.3754(2) 0.6421(3) 0.0095(2) 0.0424(6) Uani 1 1 d . . .
H13 H -0.4518 0.5987 -0.0143 0.051 Uiso 1 1 calc R . .
C14 C -0.3088(2) 0.6192(3) 0.1139(2) 0.0436(6) Uani 1 1 d . . .
H14 H -0.3402 0.5595 0.1591 0.052 Uiso 1 1 calc R . .
C15 C -0.1974(2) 0.6836(3) 0.15074(19) 0.0388(6) Uani 1 1 d . . .
H15 H -0.1522 0.6657 0.2198 0.047 Uiso 1 1 calc R . .

loop_
_atom_site_aniso_label
_atom_site_aniso_U_11
_atom_site_aniso_U_22
_atom_site_aniso_U_33
_atom_site_aniso_U_23
_atom_site_aniso_U_13
_atom_site_aniso_U_12
Ni1 0.0228(2) 0.0257(3) 0.02797(18) 0.00475(16) -0.00531(13) -0.00341(18)
S1 0.0236(2) 0.0261(3) 0.0301(2) 0.0013(2) -0.00365(18) -0.0009(3)
S2 0.0370(3) 0.0364(4) 0.0340(3) 0.0113(3) -0.0088(2) -0.0080(3)
C1 0.0218(9) 0.0246(13) 0.0306(9) 0.0011(9) -0.0051(7) -0.0042(11)
C2 0.0259(10) 0.0243(13) 0.0320(9) -0.0015(9) -0.0016(8) -0.0060(12)
C3 0.0267(10) 0.0257(13) 0.0407(11) -0.0016(10) 0.0003(8) -0.0011(12)
C4 0.0267(10) 0.0259(14) 0.0393(10) 0.0015(10) -0.0082(8) -0.0033(12)
C5 0.0318(10) 0.0358(15) 0.0303(9) -0.0020(10) -0.0076(8) -0.0027(13)
C6 0.0277(10) 0.0274(13) 0.0320(9) -0.0009(10) -0.0027(8) -0.0036(12)
C7 0.0361(11) 0.0349(15) 0.0322(10) -0.0037(10) -0.0001(9) 0.0025(13)
C8 0.0347(11) 0.0411(17) 0.0470(12) 0.0040(12) -0.0106(9) 0.0052(14)
C9 0.0432(13) 0.0464(18) 0.0334(10) -0.0065(11) -0.0031(9) 0.0084(15)
C10 0.0277(10) 0.0259(14) 0.0401(11) 0.0029(10) 0.0027(8) -0.0004(12)
C11 0.0262(10) 0.0210(13) 0.0406(10) -0.0010(10) 0.0018(8) 0.0003(11)
C12 0.0287(11) 0.0281(14) 0.0490(12) -0.0059(11) 0.0005(9) -0.0024(12)
C13 0.0308(12) 0.0266(15) 0.0704(15) -0.0035(13) 0.0074(11) -0.0026(13)
C14 0.0410(13) 0.0234(15) 0.0688(15) 0.0059(12) 0.0202(11) -0.0016(13)
C15 0.0376(12) 0.0308(15) 0.0485(12) 0.0094(12) 0.0071(10) 0.0052(13)

loop_
_atom_type_symbol
_atom_type_description
_atom_type_scat_dispersion_real
_atom_type_scat_dispersion_imag
_atom_type_scat_source
C C 0.0033 0.0016 'International Tables Vol C Tables 4.2.6.8 and 6.1.1.4'
H H 0.0000 0.0000 'International Tables Vol C Tables 4.2.6.8 and 6.1.1.4'
S S 0.1246 0.1234 'International Tables Vol C Tables 4.2.6.8 and 6.1.1.4'
Ni Ni 0.3393 1.1124 'International Tables Vol C Tables 4.2.6.8 and 6.1.1.4'

loop_
_geom_angle_atom_site_label_1
_geom_angle_atom_site_label_2
_geom_angle_atom_site_label_3
_geom_angle
_geom_angle_site_symmetry_1
_geom_angle_site_symmetry_3
_geom_angle_publ_flag
S1 Ni1 S1 180.0 . 3_575 ?
S1 Ni1 S2 89.71(12) . 3_575 ?
S1 Ni1 S2 90.29(12) 3_575 3_575 ?
S1 Ni1 S2 90.29(12) . . ?
S1 Ni1 S2 89.71(12) 3_575 . ?
S2 Ni1 S2 180.000(18) 3_575 . ?
C11 S1 C1 104.3(9) 3_575 . ?
C11 S1 Ni1 106.8(4) 3_575 . ?
C1 S1 Ni1 115.6(6) . . ?
C10 S2 Ni1 104.73(8) . . ?
C2 C1 C6 122.3(4) . . ?
C2 C1 S1 121.6(5) . . ?
C6 C1 S1 116.1(2) . . ?
C3 C2 C1 117.7(5) . . ?
C3 C2 C7 119.2(2) . . ?
C1 C2 C7 123.1(5) . . ?
C2 C3 C4 121.7(3) . . ?
C5 C4 C3 118.3(5) . . ?
C5 C4 C8 121.5(5) . . ?
C3 C4 C8 120.2(2) . . ?
C4 C5 C6 122.7(5) . . ?
C5 C6 C1 117.3(2) . . ?
C5 C6 C9 120.2(5) . . ?
C1 C6 C9 122.5(4) . . ?
C15 C10 C11 117.7(6) . . ?
C15 C10 S2 122.3(3) . . ?
C11 C10 S2 120.1(4) . . ?
C12 C11 C10 121.9(4) . . ?
C12 C11 S1 122.1(4) . 3_575 ?
C10 C11 S1 115.6(7) . 3_575 ?
C11 C12 C13 119.1(3) . . ?
C12 C13 C14 120.0(6) . . ?
C15 C14 C13 120.6(4) . . ?
C14 C15 C10 120.6(3) . . ?

loop_
_geom_bond_atom_site_label_1
_geom_bond_atom_site_label_2
_geom_bond_distance
_geom_bond_site_symmetry_2
_geom_bond_publ_flag
Ni1 S1 2.150(15) . ?
Ni1 S1 2.150(15) 3_575 ?
Ni1 S2 2.1927(19) 3_575 ?
Ni1 S2 2.1927(19) . ?
S1 C11 1.770(7) 3_575 ?
S1 C1 1.778(17) . ?
S2 C10 1.761(18) . ?
C1 C2 1.397(9) . ?
C1 C6 1.404(3) . ?
C2 C3 1.388(13) . ?
C2 C7 1.512(3) . ?
C3 C4 1.403(3) . ?
C4 C5 1.377(10) . ?
C4 C8 1.511(15) . ?
C5 C6 1.386(14) . ?
C6 C9 1.496(10) . ?
C10 C15 1.397(5) . ?
C10 C11 1.403(6) . ?
C11 C12 1.375(15) . ?
C11 S1 1.770(7) 3_575 ?
C12 C13 1.382(5) . ?
C13 C14 1.389(6) . ?
C14 C15 1.369(16) . ?
